data_7157801
loop_
_publ_author_name
'Xie, Zhen-Zhen'
'Deng, Zhi-Xiong'
'Zheng, Yu'
'Chen, Yan-Shan'
'Xiao, Jun-An'
'Chen, Kai'
'Xiang, Hao-Yue'
'Yang, Hua'

_publ_section_title
;
 A phosphine-mediated domino sequence of salicylaldehyde with
 but-3-yn-2-one: rapid access to chromanone.
;
_journal_issue 43
_journal_name_full 'Organic &amp; biomolecular chemistry'
_journal_page_first 8916
_journal_page_last 8920
_journal_paper_doi 10.1039/d0ob01588a
_journal_volume 18
_journal_year 2020
_chemical_formula_sum 'C2.5 H2 Cl0.33 O0.67'
_chemical_formula_weight 54.52
_space_group_IT_number 14
_space_group_name_Hall '-P 2ybc'
_space_group_name_H-M_alt 'P 1 21/c 1'
_symmetry_cell_setting monoclinic
_symmetry_space_group_name_H-M 'P 1 21/c 1'
_atom_sites_solution_hydrogens geom
_atom_sites_solution_primary direct
_atom_sites_solution_secondary difmap
_audit_creation_method SHELXL-97
_audit_update_record
;
2019-08-22 deposited with the CCDC.	2020-10-21 downloaded from the CCDC.
;
_cell_angle_alpha 90.00
_cell_angle_beta 106.736(2)
_cell_angle_gamma 90.00
_cell_formula_units_Z 24
_cell_length_a 11.3742(4)
_cell_length_b 18.0280(7)
_cell_length_c 7.5166(3)
_cell_measurement_reflns_used 3386
_cell_measurement_temperature 296(2)
_cell_measurement_theta_max 27.73
_cell_measurement_theta_min 1.87
_cell_volume 1476.02(10)
_computing_structure_refinement 'SHELXL-97 (Sheldrick, 1997)'
_computing_structure_solution 'SHELXS-97 (Sheldrick, 1990)'
_diffrn_ambient_temperature 296(2)
_diffrn_measured_fraction_theta_full 0.978
_diffrn_measured_fraction_theta_max 0.978
_diffrn_measurement_device_type 'CCD area detector'
_diffrn_measurement_method 'phi and omega scans'
_diffrn_radiation_monochromator graphite
_diffrn_radiation_source 'fine-focus sealed tube'
_diffrn_radiation_type MoK\a
_diffrn_radiation_wavelength 0.71073
_diffrn_reflns_av_R_equivalents 0.0146
_diffrn_reflns_av_sigmaI/netI 0.0119
_diffrn_reflns_limit_h_max 11
_diffrn_reflns_limit_h_min -14
_diffrn_reflns_limit_k_max 23
_diffrn_reflns_limit_k_min -22
_diffrn_reflns_limit_l_max 9
_diffrn_reflns_limit_l_min -9
_diffrn_reflns_number 12862
_diffrn_reflns_theta_full 27.73
_diffrn_reflns_theta_max 27.73
_diffrn_reflns_theta_min 1.87
_exptl_absorpt_coefficient_mu 0.451
_exptl_crystal_colour COLORLESS
_exptl_crystal_density_diffrn 1.472
_exptl_crystal_density_method 'not measured'
_exptl_crystal_description BAR
_exptl_crystal_F_000 672
_exptl_crystal_size_max 0.3
_exptl_crystal_size_mid 0.2
_exptl_crystal_size_min 0.2
_refine_diff_density_max 0.372
_refine_diff_density_min -0.406
_refine_diff_density_rms 0.063
_refine_ls_extinction_method none
_refine_ls_goodness_of_fit_ref 1.052
_refine_ls_hydrogen_treatment mixed
_refine_ls_matrix_type full
_refine_ls_number_parameters 198
_refine_ls_number_reflns 3386
_refine_ls_number_restraints 2
_refine_ls_restrained_S_all 1.051
_refine_ls_R_factor_all 0.0527
_refine_ls_R_factor_gt 0.0451
_refine_ls_shift/su_max 0.001
_refine_ls_shift/su_mean 0.000
_refine_ls_structure_factor_coef Fsqd
_refine_ls_weighting_details 'calc w=1/[\s^2^(Fo^2^)+(0.0728P)^2^+0.6017P] where P=(Fo^2^+2Fc^2^)/3'
_refine_ls_weighting_scheme calc
_refine_ls_wR_factor_gt 0.1268
_refine_ls_wR_factor_ref 0.1359
_reflns_number_gt 2894
_reflns_number_total 3386
_reflns_threshold_expression >2sigma(I)
_cod_data_source_file d0ob01588a2.cif
_cod_data_source_block ja
_cod_depositor_comments
;
The following automatic conversions were performed:

data item '_symmetry_cell_setting' value 'Monoclinic' was changed to
'monoclinic' in accordance with the
/home/data/users/saulius/crontab/automatic-downloads/current/RSC/lib/dictionaries/cif_core.dic
dictionary named 'cif_core.dic' version 2.4.2 last updated on
2011-04-26.

Automatic conversion script
Id: cif_fix_values 7556 2019-12-06 15:28:31Z antanas 
;
_cod_original_sg_symbol_H-M P2(1)/c
_cod_original_formula_sum 'C2.50 H2 Cl0.33 O0.67'
_cod_database_code 7157801

loop_
_symmetry_equiv_pos_as_xyz
'x, y, z'
'-x, y+1/2, -z+1/2'
'-x, -y, -z'
'x, -y-1/2, z-1/2'

loop_
_atom_site_label
_atom_site_type_symbol
_atom_site_fract_x
_atom_site_fract_y
_atom_site_fract_z
_atom_site_U_iso_or_equiv
_atom_site_adp_type
_atom_site_occupancy
_atom_site_symmetry_multiplicity
_atom_site_calc_flag
_atom_site_refinement_flags
_atom_site_disorder_assembly
_atom_site_disorder_group
Cl2 Cl 0.63406(6) 0.17057(3) 0.29545(8) 0.0663(2) Uani 1 1 d . . .
Cl1 Cl 0.91126(5) 0.41522(5) 0.32195(10) 0.0791(2) Uani 1 1 d . . .
O3 O 0.43981(12) 0.27499(7) 0.28066(19) 0.0457(3) Uani 1 1 d . . .
C16 C 0.32648(14) 0.39254(9) 0.2248(2) 0.0325(3) Uani 1 1 d . . .
O2 O 0.45458(13) 0.50125(8) 0.2625(3) 0.0625(4) Uani 1 1 d . . .
O1 O 0.22696(14) 0.42532(9) 0.45212(19) 0.0588(4) Uani 1 1 d . . .
C15 C 0.54638(16) 0.30969(10) 0.2889(2) 0.0389(4) Uani 1 1 d . . .
C14 C 0.55791(15) 0.38678(9) 0.2890(2) 0.0366(4) Uani 1 1 d . . .
C13 C 0.44849(15) 0.43443(9) 0.2618(2) 0.0377(4) Uani 1 1 d . . .
C12 C 0.67133(16) 0.41950(11) 0.3003(2) 0.0431(4) Uani 1 1 d . . .
H12A H 0.6791 0.4709 0.3009 0.052 Uiso 1 1 calc R . .
C11 C 0.23867(15) 0.43977(10) 0.3019(2) 0.0395(4) Uani 1 1 d . . .
O4 O 0.09362(15) 0.33631(11) 0.0735(2) 0.0704(5) Uani 1 1 d . . .
C9 C 0.76085(19) 0.29833(13) 0.3088(3) 0.0547(5) Uani 1 1 d . . .
H9A H 0.8290 0.2689 0.3145 0.066 Uiso 1 1 calc R . .
C8 C 0.27401(16) 0.37777(9) 0.0168(2) 0.0362(3) Uani 1 1 d . . .
C7 C 0.77094(17) 0.37507(13) 0.3105(3) 0.0500(5) Uani 1 1 d . . .
C6 C 0.14555(18) 0.34894(11) -0.0426(3) 0.0467(4) Uani 1 1 d . . .
C5 C 0.35405(17) 0.32068(10) 0.3377(3) 0.0422(4) Uani 1 1 d . . .
H5A H 0.3873 0.3327 0.4684 0.051 Uiso 1 1 calc R . .
H5B H 0.2783 0.2934 0.3224 0.051 Uiso 1 1 calc R . .
C4 C 0.64951(19) 0.26612(11) 0.2985(2) 0.0468(4) Uani 1 1 d . . .
C18 C 0.3368(2) 0.38801(13) -0.1049(3) 0.0544(5) Uani 1 1 d D . .
C2 C 0.1744(2) 0.50414(11) 0.1909(3) 0.0540(5) Uani 1 1 d . . .
H2A H 0.1240 0.5282 0.2564 0.081 Uiso 1 1 calc R . .
H2B H 0.1239 0.4870 0.0726 0.081 Uiso 1 1 calc R . .
H2C H 0.2340 0.5387 0.1723 0.081 Uiso 1 1 calc R . .
C1 C 0.0803(3) 0.33857(17) -0.2439(3) 0.0757(7) Uani 1 1 d . . .
H1A H -0.0010 0.3202 -0.2574 0.114 Uiso 1 1 calc R . .
H1B H 0.1246 0.3037 -0.2966 0.114 Uiso 1 1 calc R . .
H1C H 0.0753 0.3852 -0.3071 0.114 Uiso 1 1 calc R . .
H18B H 0.4172(17) 0.4088(13) -0.068(4) 0.070(7) Uiso 1 1 d D . .
H18A H 0.306(2) 0.3770(13) -0.233(2) 0.066(7) Uiso 1 1 d D . .

loop_
_atom_site_aniso_label
_atom_site_aniso_U_11
_atom_site_aniso_U_22
_atom_site_aniso_U_33
_atom_site_aniso_U_23
_atom_site_aniso_U_13
_atom_site_aniso_U_12
Cl2 0.0843(4) 0.0436(3) 0.0658(4) 0.0009(2) 0.0133(3) 0.0240(3)
Cl1 0.0353(3) 0.1191(6) 0.0834(4) 0.0200(4) 0.0183(3) -0.0006(3)
O3 0.0457(7) 0.0309(6) 0.0571(8) 0.0072(5) 0.0096(6) 0.0014(5)
C16 0.0327(8) 0.0331(8) 0.0317(7) 0.0056(6) 0.0089(6) 0.0010(6)
O2 0.0469(8) 0.0326(7) 0.1093(13) 0.0028(7) 0.0243(8) -0.0019(5)
O1 0.0616(9) 0.0800(11) 0.0406(7) -0.0007(7) 0.0239(6) 0.0036(8)
C15 0.0433(9) 0.0387(9) 0.0326(8) 0.0030(6) 0.0075(6) 0.0048(7)
C14 0.0360(8) 0.0381(9) 0.0349(8) 0.0017(6) 0.0090(6) 0.0023(6)
C13 0.0364(8) 0.0340(8) 0.0427(8) 0.0036(7) 0.0115(7) 0.0004(6)
C12 0.0367(9) 0.0493(10) 0.0417(9) 0.0007(7) 0.0091(7) -0.0014(7)
C11 0.0346(8) 0.0451(9) 0.0391(8) -0.0040(7) 0.0112(6) -0.0035(7)
O4 0.0504(9) 0.0960(13) 0.0629(10) 0.0030(8) 0.0131(7) -0.0202(8)
C9 0.0486(11) 0.0708(14) 0.0441(10) 0.0030(9) 0.0124(8) 0.0232(10)
C8 0.0428(9) 0.0328(8) 0.0322(7) 0.0035(6) 0.0094(6) 0.0049(6)
C7 0.0346(9) 0.0733(14) 0.0409(9) 0.0043(9) 0.0092(7) 0.0037(8)
C6 0.0476(10) 0.0430(10) 0.0449(10) -0.0012(8) 0.0062(8) 0.0005(8)
C5 0.0417(9) 0.0404(9) 0.0446(9) 0.0134(7) 0.0124(7) 0.0003(7)
C4 0.0556(11) 0.0445(10) 0.0374(9) 0.0013(7) 0.0090(8) 0.0160(8)
C18 0.0583(12) 0.0697(14) 0.0378(9) 0.0092(9) 0.0179(9) 0.0065(10)
C2 0.0491(11) 0.0475(11) 0.0680(13) 0.0027(9) 0.0209(10) 0.0105(8)
C1 0.0645(15) 0.095(2) 0.0538(13) -0.0133(12) -0.0044(11) -0.0030(13)

loop_
_atom_type_symbol
_atom_type_description
_atom_type_scat_dispersion_real
_atom_type_scat_dispersion_imag
_atom_type_scat_source
C C 0.0033 0.0016 'International Tables Vol C Tables 4.2.6.8 and 6.1.1.4'
H H 0.0000 0.0000 'International Tables Vol C Tables 4.2.6.8 and 6.1.1.4'
O O 0.0106 0.0060 'International Tables Vol C Tables 4.2.6.8 and 6.1.1.4'
Cl Cl 0.1484 0.1585 'International Tables Vol C Tables 4.2.6.8 and 6.1.1.4'

loop_
_geom_angle_atom_site_label_1
_geom_angle_atom_site_label_2
_geom_angle_atom_site_label_3
_geom_angle
_geom_angle_site_symmetry_1
_geom_angle_site_symmetry_3
_geom_angle_publ_flag
C15 O3 C5 113.55(14) . . ?
C8 C16 C5 112.17(14) . . ?
C8 C16 C13 109.73(13) . . ?
C5 C16 C13 106.63(13) . . ?
C8 C16 C11 112.03(13) . . ?
C5 C16 C11 108.03(13) . . ?
C13 C16 C11 108.03(13) . . ?
O3 C15 C14 122.99(15) . . ?
O3 C15 C4 118.15(17) . . ?
C14 C15 C4 118.85(17) . . ?
C15 C14 C12 120.32(16) . . ?
C15 C14 C13 120.24(15) . . ?
C12 C14 C13 119.26(16) . . ?
O2 C13 C14 122.34(16) . . ?
O2 C13 C16 122.71(16) . . ?
C14 C13 C16 114.91(14) . . ?
C7 C12 C14 119.32(19) . . ?
C7 C12 H12A 120.3 . . ?
C14 C12 H12A 120.3 . . ?
O1 C11 C2 121.62(17) . . ?
O1 C11 C16 119.37(16) . . ?
C2 C11 C16 118.96(15) . . ?
C4 C9 C7 119.59(17) . . ?
C4 C9 H9A 120.2 . . ?
C7 C9 H9A 120.2 . . ?
C18 C8 C6 121.18(17) . . ?
C18 C8 C16 123.56(17) . . ?
C6 C8 C16 115.26(14) . . ?
C12 C7 C9 121.13(18) . . ?
C12 C7 Cl1 119.55(18) . . ?
C9 C7 Cl1 119.31(15) . . ?
O4 C6 C1 120.3(2) . . ?
O4 C6 C8 119.34(17) . . ?
C1 C6 C8 120.30(19) . . ?
O3 C5 C16 111.63(14) . . ?
O3 C5 H5A 109.3 . . ?
C16 C5 H5A 109.3 . . ?
O3 C5 H5B 109.3 . . ?
C16 C5 H5B 109.3 . . ?
H5A C5 H5B 108.0 . . ?
C9 C4 C15 120.79(19) . . ?
C9 C4 Cl2 120.62(15) . . ?
C15 C4 Cl2 118.59(16) . . ?
C8 C18 H18B 121.0(17) . . ?
C8 C18 H18A 123.8(15) . . ?
H18B C18 H18A 115(2) . . ?
C11 C2 H2A 109.5 . . ?
C11 C2 H2B 109.5 . . ?
H2A C2 H2B 109.5 . . ?
C11 C2 H2C 109.5 . . ?
H2A C2 H2C 109.5 . . ?
H2B C2 H2C 109.5 . . ?
C6 C1 H1A 109.5 . . ?
C6 C1 H1B 109.5 . . ?
H1A C1 H1B 109.5 . . ?
C6 C1 H1C 109.5 . . ?
H1A C1 H1C 109.5 . . ?
H1B C1 H1C 109.5 . . ?

loop_
_geom_bond_atom_site_label_1
_geom_bond_atom_site_label_2
_geom_bond_distance
_geom_bond_site_symmetry_2
_geom_bond_publ_flag
Cl2 C4 1.731(2) . ?
Cl1 C7 1.732(2) . ?
O3 C15 1.349(2) . ?
O3 C5 1.434(2) . ?
C16 C8 1.528(2) . ?
C16 C5 1.531(2) . ?
C16 C13 1.533(2) . ?
C16 C11 1.546(2) . ?
O2 C13 1.207(2) . ?
O1 C11 1.203(2) . ?
C15 C14 1.396(2) . ?
C15 C4 1.396(2) . ?
C14 C12 1.399(2) . ?
C14 C13 1.477(2) . ?
C12 C7 1.371(3) . ?
C12 H12A 0.9300 . ?
C11 C2 1.492(3) . ?
O4 C6 1.208(3) . ?
C9 C4 1.375(3) . ?
C9 C7 1.388(3) . ?
C9 H9A 0.9300 . ?
C8 C18 1.325(3) . ?
C8 C6 1.493(3) . ?
C6 C1 1.493(3) . ?
C5 H5A 0.9700 . ?
C5 H5B 0.9700 . ?
C18 H18B 0.954(17) . ?
C18 H18A 0.949(16) . ?
C2 H2A 0.9600 . ?
C2 H2B 0.9600 . ?
C2 H2C 0.9600 . ?
C1 H1A 0.9600 . ?
C1 H1B 0.9600 . ?
C1 H1C 0.9600 . ?

loop_
_geom_torsion_atom_site_label_1
_geom_torsion_atom_site_label_2
_geom_torsion_atom_site_label_3
_geom_torsion_atom_site_label_4
_geom_torsion
_geom_torsion_site_symmetry_1
_geom_torsion_site_symmetry_2
_geom_torsion_site_symmetry_3
_geom_torsion_site_symmetry_4
_geom_torsion_publ_flag
C5 O3 C15 C14 -21.0(2) . . . . ?
C5 O3 C15 C4 158.73(15) . . . . ?
O3 C15 C14 C12 179.13(15) . . . . ?
C4 C15 C14 C12 -0.6(2) . . . . ?
O3 C15 C14 C13 -5.8(2) . . . . ?
C4 C15 C14 C13 174.41(15) . . . . ?
C15 C14 C13 O2 179.34(18) . . . . ?
C12 C14 C13 O2 -5.6(3) . . . . ?
C15 C14 C13 C16 -3.0(2) . . . . ?
C12 C14 C13 C16 172.06(15) . . . . ?
C8 C16 C13 O2 90.1(2) . . . . ?
C5 C16 C13 O2 -148.23(19) . . . . ?
C11 C16 C13 O2 -32.3(2) . . . . ?
C8 C16 C13 C14 -87.55(17) . . . . ?
C5 C16 C13 C14 34.15(19) . . . . ?
C11 C16 C13 C14 150.05(14) . . . . ?
C15 C14 C12 C7 0.3(3) . . . . ?
C13 C14 C12 C7 -174.78(16) . . . . ?
C8 C16 C11 O1 140.43(17) . . . . ?
C5 C16 C11 O1 16.4(2) . . . . ?
C13 C16 C11 O1 -98.59(19) . . . . ?
C8 C16 C11 C2 -42.0(2) . . . . ?
C5 C16 C11 C2 -166.08(16) . . . . ?
C13 C16 C11 C2 78.93(19) . . . . ?
C5 C16 C8 C18 -107.1(2) . . . . ?
C13 C16 C8 C18 11.2(2) . . . . ?
C11 C16 C8 C18 131.20(19) . . . . ?
C5 C16 C8 C6 71.67(18) . . . . ?
C13 C16 C8 C6 -170.01(14) . . . . ?
C11 C16 C8 C6 -50.02(19) . . . . ?
C14 C12 C7 C9 0.3(3) . . . . ?
C14 C12 C7 Cl1 179.28(14) . . . . ?
C4 C9 C7 C12 -0.7(3) . . . . ?
C4 C9 C7 Cl1 -179.59(15) . . . . ?
C18 C8 C6 O4 175.8(2) . . . . ?
C16 C8 C6 O4 -3.0(3) . . . . ?
C18 C8 C6 C1 -6.5(3) . . . . ?
C16 C8 C6 C1 174.69(18) . . . . ?
C15 O3 C5 C16 56.04(19) . . . . ?
C8 C16 C5 O3 58.75(19) . . . . ?
C13 C16 C5 O3 -61.38(18) . . . . ?
C11 C16 C5 O3 -177.29(14) . . . . ?
C7 C9 C4 C15 0.3(3) . . . . ?
C7 C9 C4 Cl2 179.82(14) . . . . ?
O3 C15 C4 C9 -179.46(16) . . . . ?
C14 C15 C4 C9 0.3(3) . . . . ?
O3 C15 C4 Cl2 1.0(2) . . . . ?
C14 C15 C4 Cl2 -179.20(13) . . . . ?
